data_4505368
loop_
_publ_author_name
'Sidhu, Paul S.'
'Enright, Gary D.'
'Udachin, Konstantin A.'
'Ripmeester, John A.'

_publ_section_title
;
 Polymorphism and Structure in a Pentamorphic Guest&#x2212;Host
 Material:&#x2009; The Tris(5-acetyl-3-thienyl) Methane (TATM) Inclusion
 Compound with 1,3-Dichloropropane
;
_journal_issue 6
_journal_name_full 'Crystal Growth &amp; Design'
_journal_page_first 1249
_journal_paper_doi 10.1021/cg049765z
_journal_volume 4
_journal_year 2004
_chemical_formula_sum 'C41 H38 Cl2 O6 S6'
_chemical_formula_weight 889.97
_chemical_name_systematic
;tris (5-acetyl-3-thienyl) methane (TATM) /1,3-dichloropropane inclusion compound  
 ? 
;
_space_group_IT_number 14
_symmetry_cell_setting monoclinic
_symmetry_space_group_name_Hall '-P 2yn'
_symmetry_space_group_name_H-M 'P 1 21/n 1'
_atom_sites_solution_hydrogens geom
_atom_sites_solution_primary direct
_atom_sites_solution_secondary difmap
_audit_creation_method SHELXL-97
_cell_angle_alpha 90.00
_cell_angle_beta 93.877(8)
_cell_angle_gamma 90.00
_cell_formula_units_Z 4
_cell_length_a 12.731(6)
_cell_length_b 12.762(6)
_cell_length_c 25.937(12)
_cell_measurement_temperature 173(2)
_cell_volume 4204(3)
_computing_structure_refinement 'SHELXL-97 (Sheldrick, 1997)'
_computing_structure_solution 'SHELXS-97 (Sheldrick, 1990)'
_diffrn_ambient_temperature 173(2)
_diffrn_measured_fraction_theta_full 0.999
_diffrn_measured_fraction_theta_max 0.999
_diffrn_radiation_monochromator graphite
_diffrn_radiation_source 'fine-focus sealed tube'
_diffrn_radiation_type MoK\a
_diffrn_radiation_wavelength 0.71073
_diffrn_reflns_av_R_equivalents 0.0769
_diffrn_reflns_av_sigmaI/netI 0.0522
_diffrn_reflns_limit_h_max 15
_diffrn_reflns_limit_h_min -15
_diffrn_reflns_limit_k_max 15
_diffrn_reflns_limit_k_min -15
_diffrn_reflns_limit_l_max 31
_diffrn_reflns_limit_l_min -31
_diffrn_reflns_number 39069
_diffrn_reflns_theta_full 25.68
_diffrn_reflns_theta_max 25.68
_diffrn_reflns_theta_min 1.57
_exptl_absorpt_coefficient_mu 0.498
_exptl_absorpt_correction_type multi-scan
_exptl_absorpt_process_details sadabs
_exptl_crystal_density_diffrn 1.406
_exptl_crystal_density_method 'not measured'
_exptl_crystal_F_000 1848
_exptl_crystal_size_max 0.45
_exptl_crystal_size_mid 0.35
_exptl_crystal_size_min 0.08
_refine_diff_density_max 0.412
_refine_diff_density_min -0.585
_refine_diff_density_rms 0.073
_refine_ls_extinction_method none
_refine_ls_goodness_of_fit_ref 1.028
_refine_ls_hydrogen_treatment mixed
_refine_ls_matrix_type full
_refine_ls_number_parameters 586
_refine_ls_number_reflns 7971
_refine_ls_number_restraints 14
_refine_ls_restrained_S_all 1.029
_refine_ls_R_factor_all 0.0966
_refine_ls_R_factor_gt 0.0569
_refine_ls_shift/su_max 0.060
_refine_ls_shift/su_mean 0.001
_refine_ls_structure_factor_coef Fsqd
_refine_ls_weighting_details 'calc w=1/[\s^2^(Fo^2^)+(0.0731P)^2^+3.3457P] where P=(Fo^2^+2Fc^2^)/3'
_refine_ls_weighting_scheme calc
_refine_ls_wR_factor_gt 0.1289
_refine_ls_wR_factor_ref 0.1503
_reflns_number_gt 5303
_reflns_number_total 7971
_reflns_threshold_expression >2sigma(I)
_cod_data_source_file cg049765zsi20040710_014615.cif
_cod_data_source_block form_3
_cod_depositor_comments
;
The following automatic conversions were performed:

'_exptl_absorpt_correction_type' value 'multiscan' changed to
'multi-scan' according to
/home/saulius/struct/CIF-dictionaries/cif_core.dic dictionary named
'cif_core.dic' version 2.4.1 from 2010-06-29.

Automatic conversion script
Id: cif_fix_values 1715 2011-07-08 13:25:40Z adriana 
;
_cod_original_sg_symbol_H-M 'P 21/n'
_cod_database_code 4505368

loop_
_symmetry_equiv_pos_as_xyz
'x, y, z'
'-x+1/2, y+1/2, -z+1/2'
'-x, -y, -z'
'x-1/2, -y-1/2, z-1/2'

loop_
_atom_site_label
_atom_site_type_symbol
_atom_site_fract_x
_atom_site_fract_y
_atom_site_fract_z
_atom_site_U_iso_or_equiv
_atom_site_adp_type
_atom_site_occupancy
_atom_site_symmetry_multiplicity
_atom_site_calc_flag
_atom_site_refinement_flags
_atom_site_disorder_assembly
_atom_site_disorder_group
S2 S 1.05687(4) 0.38329(4) 0.05403(2) 0.03318(14) Uani 1 1 d . . .
S2' S 0.22538(4) 0.73373(4) 0.06987(2) 0.03157(13) Uani 1 1 d . . .
S3' S 0.23395(4) 0.27362(4) 0.20096(2) 0.03162(13) Uani 1 1 d . . .
S3 S 1.04341(4) -0.08528(5) 0.17904(2) 0.03688(15) Uani 1 1 d . . .
S1' S 0.67467(4) 0.52674(5) 0.17950(2) 0.04582(17) Uani 1 1 d . . .
S1 S 0.60781(4) 0.13955(5) 0.07500(2) 0.04454(17) Uani 1 1 d . . .
C8' C 0.31320(14) 0.64357(15) 0.15011(7) 0.0255(5) Uani 1 1 d . . .
C1 C 0.91936(14) 0.09840(16) 0.06300(8) 0.0277(5) Uani 1 1 d . . .
C1' C 0.36065(14) 0.56205(15) 0.18788(7) 0.0250(5) Uani 1 1 d . . .
C17 C 0.95311(15) -0.09617(16) 0.08792(8) 0.0278(5) Uani 1 1 d . . .
C11' C 0.32326(15) 0.75304(16) 0.15893(8) 0.0282(5) Uani 1 1 d . . .
C2' C 0.47276(15) 0.53768(15) 0.17448(7) 0.0258(5) Uani 1 1 d . . .
O2' O 0.23297(12) 0.96490(12) 0.07357(6) 0.0427(4) Uani 1 1 d . . .
C8 C 0.99022(14) 0.19409(16) 0.06140(8) 0.0282(5) Uani 1 1 d . . .
C10 C 1.14813(15) 0.28417(15) 0.05520(7) 0.0258(5) Uani 1 1 d . . .
C2 C 0.80865(14) 0.12476(15) 0.07845(8) 0.0269(5) Uani 1 1 d . . .
C4' C 0.60669(15) 0.48243(16) 0.12380(8) 0.0304(5) Uani 1 1 d . . .
O3' O 0.00426(11) 0.24939(12) 0.21051(6) 0.0410(4) Uani 1 1 d . . .
O2 O 1.28846(11) 0.39929(12) 0.04468(6) 0.0414(4) Uani 1 1 d . . .
C15' C 0.33109(15) 0.36436(16) 0.19467(8) 0.0282(5) Uani 1 1 d . . .
C9' C 0.26172(15) 0.62302(16) 0.10334(8) 0.0298(5) Uani 1 1 d . . .
C14' C 0.29332(14) 0.46465(16) 0.19060(7) 0.0250(5) Uani 1 1 d . . .
C5 C 0.78395(15) 0.16140(16) 0.12787(8) 0.0304(5) Uani 1 1 d . . .
C9 C 0.95644(15) 0.29489(16) 0.05919(8) 0.0313(5) Uani 1 1 d . . .
C5' C 0.49993(14) 0.49379(15) 0.12694(8) 0.0276(5) Uani 1 1 d . . .
C16' C 0.13874(15) 0.37042(16) 0.19800(7) 0.0271(5) Uani 1 1 d . . .
C11 C 1.10155(14) 0.18763(15) 0.05946(7) 0.0254(5) Uani 1 1 d . . .
C4 C 0.67671(15) 0.17259(16) 0.13186(8) 0.0314(5) Uani 1 1 d . . .
O1' O 0.76291(12) 0.44323(15) 0.08584(7) 0.0584(5) Uani 1 1 d . . .
C14 C 0.96531(14) 0.01212(16) 0.09874(8) 0.0270(5) Uani 1 1 d . . .
C16 C 0.99163(15) -0.15902(16) 0.12788(8) 0.0312(5) Uani 1 1 d . . .
O1 O 0.52118(12) 0.20926(16) 0.17038(7) 0.0599(6) Uani 1 1 d . . .
C17' C 0.18205(15) 0.46721(16) 0.19275(7) 0.0271(5) Uani 1 1 d . . .
C12 C 1.26067(15) 0.30951(16) 0.05229(8) 0.0294(5) Uani 1 1 d . . .
C13 C 1.33957(16) 0.22229(18) 0.05886(9) 0.0406(6) Uani 1 1 d . . .
H13A H 1.3990 0.2367 0.0378 0.061 Uiso 1 1 calc R . .
H13C H 1.3063 0.1561 0.0478 0.061 Uiso 1 1 calc R . .
H13B H 1.3650 0.2172 0.0953 0.061 Uiso 1 1 calc R . .
C18' C 0.02756(16) 0.34006(17) 0.20153(8) 0.0324(6) Uani 1 1 d . . .
C3' C 0.55932(16) 0.55945(19) 0.20634(9) 0.0376(6) Uani 1 1 d . . .
C10' C 0.27968(15) 0.81215(16) 0.11892(8) 0.0292(5) Uani 1 1 d . . .
C18 C 0.99296(17) -0.27363(18) 0.13273(9) 0.0402(6) Uani 1 1 d . . .
O3 O 1.02881(14) -0.31512(13) 0.17243(7) 0.0547(5) Uani 1 1 d . . .
C6 C 0.61698(17) 0.20352(18) 0.17605(9) 0.0395(6) Uani 1 1 d . . .
C12' C 0.27454(17) 0.92645(17) 0.11315(9) 0.0356(6) Uani 1 1 d . . .
C6' C 0.66679(16) 0.44448(16) 0.08075(9) 0.0368(6) Uani 1 1 d . . .
C15 C 1.01351(16) 0.02883(16) 0.14660(8) 0.0315(5) Uani 1 1 d . . .
C3 C 0.72141(16) 0.11001(18) 0.04630(9) 0.0364(6) Uani 1 1 d . . .
C19' C -0.05424(17) 0.42328(19) 0.19309(10) 0.0473(7) Uani 1 1 d . . .
H19D H -0.1229 0.3953 0.2011 0.071 Uiso 1 1 calc R . .
H19E H -0.0573 0.4461 0.1569 0.071 Uiso 1 1 calc R . .
H19F H -0.0362 0.4831 0.2157 0.071 Uiso 1 1 calc R . .
C19 C 0.9468(2) -0.33813(19) 0.08789(10) 0.0519(8) Uani 1 1 d . . .
H19A H 0.9818 -0.4065 0.0878 0.078 Uiso 1 1 calc R . .
H19C H 0.9575 -0.3016 0.0554 0.078 Uiso 1 1 calc R . .
H19B H 0.8713 -0.3481 0.0913 0.078 Uiso 1 1 calc R . .
C7' C 0.60926(19) 0.4125(2) 0.03181(9) 0.0481(7) Uani 1 1 d . . .
H7E H 0.6091 0.4705 0.0070 0.072 Uiso 1 1 calc R . .
H7D H 0.5366 0.3944 0.0384 0.072 Uiso 1 1 calc R . .
H7F H 0.6440 0.3515 0.0176 0.072 Uiso 1 1 calc R . .
C13' C 0.3237(2) 0.99209(18) 0.15650(10) 0.0507(8) Uani 1 1 d . . .
H13D H 0.2974 1.0641 0.1531 0.076 Uiso 1 1 calc R . .
H13E H 0.4004 0.9919 0.1549 0.076 Uiso 1 1 calc R . .
H13F H 0.3053 0.9630 0.1897 0.076 Uiso 1 1 calc R . .
C7 C 0.6750(2) 0.2255(3) 0.22659(10) 0.0616(9) Uani 1 1 d . . .
H7C H 0.6278 0.2601 0.2496 0.092 Uiso 1 1 calc R . .
H7B H 0.7350 0.2714 0.2212 0.092 Uiso 1 1 calc R . .
H7A H 0.7004 0.1595 0.2422 0.092 Uiso 1 1 calc R . .
H4 H 0.3649(13) 0.5959(13) 0.2233(6) 0.011(4) Uiso 1 1 d . . .
H17 H 0.9301(15) -0.1185(15) 0.0590(7) 0.026(5) Uiso 1 1 d . . .
H1 H 0.9129(14) 0.0683(15) 0.0289(7) 0.022(5) Uiso 1 1 d . . .
H11' H 0.3533(17) 0.7800(17) 0.1895(8) 0.038(6) Uiso 1 1 d . . .
H15 H 1.0280(15) 0.0960(16) 0.1655(7) 0.030(5) Uiso 1 1 d . . .
H11 H 1.1357(14) 0.1249(14) 0.0611(7) 0.018(5) Uiso 1 1 d . . .
H5' H 0.4519(14) 0.4718(14) 0.0989(7) 0.021(5) Uiso 1 1 d . . .
H17' H 0.1433(15) 0.5275(16) 0.1907(7) 0.028(5) Uiso 1 1 d . . .
H9' H 0.2472(14) 0.5592(15) 0.0900(7) 0.020(5) Uiso 1 1 d . . .
H9 H 0.8915(15) 0.3219(15) 0.0577(7) 0.024(5) Uiso 1 1 d . . .
H3' H 0.5584(17) 0.5874(18) 0.2407(9) 0.045(6) Uiso 1 1 d . . .
H5 H 0.8320(15) 0.1742(16) 0.1570(8) 0.033(6) Uiso 1 1 d . . .
H15' H 0.4019(16) 0.3400(17) 0.1952(8) 0.036(6) Uiso 1 1 d . . .
H3 H 0.7239(17) 0.0871(18) 0.0110(9) 0.044(6) Uiso 1 1 d . . .
Cl1A Cl 0.50111(9) 0.87197(11) 0.04826(5) 0.0727(3) Uani 0.6910(13) 1 d PD A -1
C101 C 0.5583(3) 0.7643(3) 0.08165(19) 0.0869(12) Uani 0.6910(13) 1 d PD A -1
H10A H 0.5225 0.7523 0.1138 0.104 Uiso 0.6910(13) 1 calc PR A -1
H10B H 0.5497 0.7005 0.0600 0.104 Uiso 0.6910(13) 1 calc PR A -1
C102 C 0.6752(3) 0.7850(3) 0.09472(16) 0.0758(14) Uani 0.6910(13) 1 d PD A -1
H10C H 0.7080 0.7212 0.1105 0.091 Uiso 0.6910(13) 1 calc PR A -1
H10D H 0.7098 0.7997 0.0624 0.091 Uiso 0.6910(13) 1 calc PR A -1
C103 C 0.6942(3) 0.8769(3) 0.13179(13) 0.0599(12) Uani 0.6910(13) 1 d PD A -1
H10E H 0.6731 0.9428 0.1138 0.072 Uiso 0.6910(13) 1 calc PR A -1
H10F H 0.7703 0.8816 0.1423 0.072 Uiso 0.6910(13) 1 calc PR A -1
Cl2A Cl 0.62226(10) 0.86322(15) 0.18779(4) 0.1050(6) Uani 0.6910(13) 1 d PD A -1
Cl1B Cl 0.5050(2) 0.8757(3) 0.05074(11) 0.0727(3) Uani 0.3090(13) 1 d PD A -2
C201 C 0.5693(5) 0.7611(5) 0.0760(3) 0.0869(12) Uani 0.3090(13) 1 d PD A -2
H20A H 0.5191 0.7184 0.0946 0.104 Uiso 0.3090(13) 1 calc PR A -2
H20B H 0.5940 0.7185 0.0473 0.104 Uiso 0.3090(13) 1 calc PR A -2
C202 C 0.6631(5) 0.7920(6) 0.1129(2) 0.0758(14) Uani 0.3090(13) 1 d PD A -2
H20C H 0.6959 0.7280 0.1284 0.091 Uiso 0.3090(13) 1 calc PR A -2
H20D H 0.7163 0.8284 0.0934 0.091 Uiso 0.3090(13) 1 calc PR A -2
C203 C 0.6289(5) 0.8635(6) 0.1558(2) 0.119(5) Uani 0.3090(13) 1 d PD A -2
H20E H 0.5904 0.8219 0.1806 0.143 Uiso 0.3090(13) 1 calc PR A -2
H20F H 0.5803 0.9177 0.1407 0.143 Uiso 0.3090(13) 1 calc PR A -2
Cl2B Cl 0.7393(2) 0.9256(2) 0.18912(11) 0.0815(9) Uani 0.3090(13) 1 d PD A -2

loop_
_atom_site_aniso_label
_atom_site_aniso_U_11
_atom_site_aniso_U_22
_atom_site_aniso_U_33
_atom_site_aniso_U_23
_atom_site_aniso_U_13
_atom_site_aniso_U_12
S2 0.0263(2) 0.0260(2) 0.0477(3) 0.0018(2) 0.0058(2) 0.0049(2)
S2' 0.0296(2) 0.0315(3) 0.0335(3) 0.0028(2) 0.0014(2) 0.0056(2)
S3' 0.0295(2) 0.0254(2) 0.0407(3) 0.0020(2) 0.0080(2) 0.0041(2)
S3 0.0378(3) 0.0370(3) 0.0357(3) 0.0022(2) 0.0008(2) 0.0096(2)
S1' 0.0189(2) 0.0653(4) 0.0527(3) -0.0023(3) -0.0014(2) 0.0058(3)
S1 0.0197(2) 0.0646(4) 0.0489(3) 0.0030(3) -0.0011(2) 0.0097(3)
C8' 0.0191(8) 0.0260(10) 0.0321(10) 0.0008(8) 0.0068(8) 0.0025(8)
C1 0.0179(9) 0.0345(11) 0.0307(10) 0.0010(9) 0.0022(8) 0.0045(8)
C1' 0.0205(9) 0.0270(10) 0.0280(10) -0.0015(8) 0.0059(8) 0.0024(8)
C17 0.0218(9) 0.0272(10) 0.0350(10) -0.0030(9) 0.0065(8) 0.0030(8)
C11' 0.0235(9) 0.0293(11) 0.0325(10) -0.0006(9) 0.0072(8) 0.0031(8)
C2' 0.0214(9) 0.0247(10) 0.0313(10) 0.0038(8) 0.0022(8) 0.0017(8)
O2' 0.0481(9) 0.0331(8) 0.0482(9) 0.0076(7) 0.0114(7) 0.0145(7)
C8 0.0186(9) 0.0323(10) 0.0339(11) 0.0039(9) 0.0021(8) 0.0036(8)
C10 0.0229(9) 0.0283(10) 0.0266(9) -0.0002(8) 0.0039(8) 0.0032(8)
C2 0.0155(8) 0.0281(10) 0.0370(11) 0.0045(9) 0.0019(8) 0.0028(8)
C4' 0.0212(9) 0.0281(10) 0.0425(11) 0.0050(9) 0.0066(9) 0.0063(8)
O3' 0.0325(8) 0.0339(8) 0.0570(9) 0.0034(7) 0.0062(7) -0.0072(7)
O2 0.0313(8) 0.0307(8) 0.0624(10) 0.0000(7) 0.0055(7) -0.0080(7)
C15' 0.0220(9) 0.0283(10) 0.0347(10) 0.0015(9) 0.0051(8) 0.0053(8)
C9' 0.0248(9) 0.0232(10) 0.0418(11) -0.0015(9) 0.0056(9) 0.0021(8)
C14' 0.0211(9) 0.0306(10) 0.0239(9) 0.0030(8) 0.0048(8) 0.0017(8)
C5 0.0199(9) 0.0306(11) 0.0406(11) 0.0017(9) 0.0018(8) 0.0005(9)
C9 0.0179(9) 0.0327(11) 0.0436(12) 0.0045(9) 0.0053(9) 0.0054(9)
C5' 0.0176(9) 0.0256(10) 0.0398(11) 0.0001(9) 0.0028(8) 0.0003(8)
C16' 0.0229(9) 0.0297(10) 0.0288(10) 0.0029(8) 0.0028(8) 0.0027(8)
C11 0.0194(9) 0.0255(10) 0.0314(10) 0.0005(8) 0.0018(8) 0.0048(8)
C4 0.0235(9) 0.0311(11) 0.0402(11) 0.0083(9) 0.0059(9) 0.0034(9)
O1' 0.0262(8) 0.0763(12) 0.0744(11) 0.0035(10) 0.0165(8) 0.0187(8)
C14 0.0135(8) 0.0317(11) 0.0362(11) 0.0017(9) 0.0046(8) 0.0023(8)
C16 0.0250(9) 0.0299(11) 0.0394(11) 0.0021(9) 0.0082(9) 0.0030(9)
O1 0.0270(8) 0.0881(13) 0.0657(11) 0.0024(10) 0.0119(8) 0.0237(8)
C17' 0.0222(9) 0.0291(10) 0.0303(10) 0.0050(9) 0.0049(8) 0.0080(8)
C12 0.0225(9) 0.0346(11) 0.0315(10) -0.0014(9) 0.0038(8) -0.0021(9)
C13 0.0211(10) 0.0415(12) 0.0599(14) 0.0079(11) 0.0071(10) 0.0003(9)
C18' 0.0267(10) 0.0371(11) 0.0333(11) 0.0004(9) 0.0023(9) -0.0022(9)
C3' 0.0222(10) 0.0472(13) 0.0433(12) -0.0008(11) 0.0021(9) 0.0033(10)
C10' 0.0271(9) 0.0281(10) 0.0335(10) -0.0011(9) 0.0100(8) 0.0033(9)
C18 0.0369(11) 0.0319(11) 0.0536(13) 0.0053(10) 0.0169(10) 0.0049(10)
O3 0.0664(11) 0.0371(9) 0.0619(10) 0.0176(8) 0.0141(9) 0.0154(8)
C6 0.0326(11) 0.0347(12) 0.0525(13) 0.0045(10) 0.0132(10) 0.0099(10)
C12' 0.0358(11) 0.0292(11) 0.0432(12) 0.0021(10) 0.0125(9) 0.0090(9)
C6' 0.0315(11) 0.0250(11) 0.0554(13) 0.0105(10) 0.0147(10) 0.0082(9)
C15 0.0305(10) 0.0264(10) 0.0376(11) 0.0006(9) 0.0031(9) 0.0046(9)
C3 0.0220(10) 0.0467(13) 0.0403(12) 0.0006(10) 0.0011(9) 0.0044(9)
C19' 0.0265(11) 0.0446(13) 0.0711(16) 0.0160(12) 0.0063(11) 0.0039(10)
C19 0.0539(14) 0.0299(12) 0.0723(17) -0.0068(12) 0.0080(13) 0.0031(11)
C7' 0.0446(12) 0.0469(14) 0.0561(14) -0.0038(12) 0.0278(11) 0.0013(11)
C13' 0.0681(16) 0.0291(12) 0.0546(15) -0.0043(11) 0.0027(13) 0.0014(12)
C7 0.0423(13) 0.089(2) 0.0549(15) -0.0120(15) 0.0159(12) 0.0022(14)
Cl1A 0.0462(4) 0.1080(6) 0.0635(4) -0.0098(4) 0.0000(3) -0.0035(4)
C101 0.089(2) 0.066(2) 0.111(3) 0.004(2) 0.041(2) -0.0115(19)
C102 0.0548(19) 0.084(2) 0.092(3) 0.008(2) 0.030(2) 0.0147(19)
C103 0.041(2) 0.078(3) 0.062(2) 0.017(2) 0.0097(18) 0.006(2)
Cl2A 0.0675(7) 0.1954(16) 0.0538(6) 0.0220(8) 0.0176(5) 0.0311(9)
Cl1B 0.0462(4) 0.1080(6) 0.0635(4) -0.0098(4) 0.0000(3) -0.0035(4)
C201 0.089(2) 0.066(2) 0.111(3) 0.004(2) 0.041(2) -0.0115(19)
C202 0.0548(19) 0.084(2) 0.092(3) 0.008(2) 0.030(2) 0.0147(19)
C203 0.148(12) 0.171(12) 0.039(5) 0.049(7) 0.019(7) 0.030(10)
Cl2B 0.0885(18) 0.0777(17) 0.0795(17) 0.0190(14) 0.0135(14) -0.0099(15)

loop_
_atom_type_symbol
_atom_type_description
_atom_type_scat_dispersion_real
_atom_type_scat_dispersion_imag
_atom_type_scat_source
C C 0.0033 0.0016 'International Tables Vol C Tables 4.2.6.8 and 6.1.1.4'
H H 0.0000 0.0000 'International Tables Vol C Tables 4.2.6.8 and 6.1.1.4'
O O 0.0106 0.0060 'International Tables Vol C Tables 4.2.6.8 and 6.1.1.4'
S S 0.1246 0.1234 'International Tables Vol C Tables 4.2.6.8 and 6.1.1.4'
Cl Cl 0.1484 0.1585 'International Tables Vol C Tables 4.2.6.8 and 6.1.1.4'

loop_
_geom_angle_atom_site_label_1
_geom_angle_atom_site_label_2
_geom_angle_atom_site_label_3
_geom_angle
C10 S2 C9 91.21(10)
C9' S2' C10' 91.36(10)
C15' S3' C16' 91.22(10)
C15 S3 C16 91.45(11)
C3' S1' C4' 91.42(11)
C3 S1 C4 91.72(11)
C9' C8' C11' 111.40(17)
C9' C8' C1' 125.83(18)
C11' C8' C1' 122.69(17)
C8 C1 C2 112.93(17)
C8 C1 C14 113.03(15)
C2 C1 C14 108.73(16)
C14' C1' C2' 112.64(16)
C14' C1' C8' 112.89(15)
C2' C1' C8' 109.21(15)
C16 C17 C14 113.02(18)
C10' C11' C8' 113.10(18)
C3' C2' C5' 111.93(18)
C3' C2' C1' 123.54(18)
C5' C2' C1' 124.48(16)
C9 C8 C11 111.52(18)
C9 C8 C1 125.16(17)
C11 C8 C1 123.25(18)
C11 C10 C12 128.76(18)
C11 C10 S2 111.51(14)
C12 C10 S2 119.73(15)
C3 C2 C5 112.26(18)
C3 C2 C1 122.66(19)
C5 C2 C1 125.01(17)
C5' C4' C6' 130.09(19)
C5' C4' S1' 110.92(16)
C6' C4' S1' 118.92(15)
C14' C15' S3' 112.83(15)
C8' C9' S2' 113.00(15)
C15' C14' C17' 111.35(18)
C15' C14' C1' 125.05(17)
C17' C14' C1' 123.47(17)
C4 C5 C2 112.43(18)
C8 C9 S2 113.01(15)
C4' C5' C2' 113.17(18)
C17' C16' C18' 129.78(18)
C17' C16' S3' 111.40(15)
C18' C16' S3' 118.82(15)
C10 C11 C8 112.75(17)
C5 C4 C6 130.57(19)
C5 C4 S1 111.09(16)
C6 C4 S1 118.30(15)
C15 C14 C17 111.69(18)
C15 C14 C1 124.68(18)
C17 C14 C1 123.35(17)
C17 C16 C18 130.3(2)
C17 C16 S3 111.15(16)
C18 C16 S3 118.50(16)
C16' C17' C14' 113.19(18)
O2 C12 C10 120.51(18)
O2 C12 C13 121.06(18)
C10 C12 C13 118.43(18)
O3' C18' C16' 120.45(19)
O3' C18' C19' 121.74(19)
C16' C18' C19' 117.80(19)
C2' C3' S1' 112.56(17)
C11' C10' C12' 129.62(19)
C11' C10' S2' 111.14(16)
C12' C10' S2' 119.24(15)
O3 C18 C16 120.4(2)
O3 C18 C19 121.2(2)
C16 C18 C19 118.4(2)
O1 C6 C4 119.1(2)
O1 C6 C7 121.8(2)
C4 C6 C7 119.02(19)
O2' C12' C10' 119.81(19)
O2' C12' C13' 122.5(2)
C10' C12' C13' 117.65(19)
O1' C6' C4' 119.3(2)
O1' C6' C7' 121.5(2)
C4' C6' C7' 119.17(19)
C14 C15 S3 112.69(16)
C2 C3 S1 112.51(17)
C102 C101 Cl1A 109.8(3)
C103 C102 C101 112.6(3)
C102 C103 Cl2A 111.8(3)
C202 C201 Cl1B 109.8(4)
C203 C202 C201 111.2(5)
C202 C203 Cl2B 111.4(5)

loop_
_geom_bond_atom_site_label_1
_geom_bond_atom_site_label_2
_geom_bond_distance
S2 C10 1.716(2)
S2 C9 1.717(2)
S2' C9' 1.706(2)
S2' C10' 1.726(2)
S3' C15' 1.710(2)
S3' C16' 1.729(2)
S3 C15 1.712(2)
S3 C16 1.721(2)
S1' C3' 1.719(2)
S1' C4' 1.728(2)
S1 C3 1.713(2)
S1 C4 1.717(2)
C8' C9' 1.365(3)
C8' C11' 1.420(3)
C8' C1' 1.525(3)
C1 C8 1.520(3)
C1 C2 1.529(3)
C1 C14 1.530(3)
C1' C14' 1.514(3)
C1' C2' 1.524(3)
C17 C16 1.375(3)
C17 C14 1.417(3)
C11' C10' 1.370(3)
C2' C3' 1.361(3)
C2' C5' 1.418(3)
O2' C12' 1.225(3)
C8 C9 1.356(3)
C8 C11 1.424(3)
C10 C11 1.375(3)
C10 C12 1.476(3)
C2 C3 1.356(3)
C2 C5 1.419(3)
C4' C5' 1.375(3)
C4' C6' 1.477(3)
O3' C18' 1.221(3)
O2 C12 1.219(3)
C15' C14' 1.369(3)
C14' C17' 1.422(3)
C5 C4 1.383(3)
C16' C17' 1.363(3)
C16' C18' 1.476(3)
C4 C6 1.472(3)
O1' C6' 1.222(3)
C14 C15 1.364(3)
C16 C18 1.468(3)
O1 C6 1.221(3)
C12 C13 1.501(3)
C18' C19' 1.493(3)
C10' C12' 1.467(3)
C18 O3 1.219(3)
C18 C19 1.511(3)
C6 C7 1.487(3)
C12' C13' 1.504(3)
C6' C7' 1.479(3)
Cl1A C101 1.756(4)
C101 C102 1.528(5)
C102 C103 1.526(5)
C103 Cl2A 1.778(4)
Cl1B C201 1.779(6)
C201 C202 1.531(7)
C202 C203 1.525(7)
C203 Cl2B 1.785(6)
